data_7119058
loop_
_publ_author_name
'Bo-Liang Zhao'
'Da-Ming Du'

_publ_section_title
;
 Organocatalytic cascade Michael/Michael reaction for the asymmetric
 synthesis of spirooxindoles containing five contiguous stereocenters
;
_journal_name_full Chem.Commun.
_journal_page_first 6162
_journal_volume 52
_journal_year 2016
_chemical_formula_moiety C35H39BrN2O9
_chemical_formula_sum 'C35 H39 Br N2 O9'
_chemical_formula_weight 711.59
_chemical_melting_point 141.5(5)
_chemical_name_systematic
'(3aS,3'R,4S,6R,6aS)-Tri-tert-butyl 4-(2-bromophenyl)-1,2',3-trioxo-3a,4,6,6a-tetrahydro -1H-spiro[cyclopenta[c]pyrrole-5,3'-indoline]-1',2,6(3H)-tricarboxylate'
_chemical_properties_physical Light-sensitive
_space_group_IT_number 19
_symmetry_cell_setting orthorhombic
_symmetry_space_group_name_Hall 'P 2ac 2ab'
_symmetry_space_group_name_H-M 'P 21 21 21'
_atom_sites_solution_hydrogens geom
_atom_sites_solution_primary direct
_atom_sites_solution_secondary difmap
_audit_creation_method SHELXL-97
_audit_update_record
;
2016-01-08 deposited with the CCDC.
2016-03-30 downloaded from the CCDC.
;
_cell_angle_alpha 90.00
_cell_angle_beta 90.00
_cell_angle_gamma 90.00
_cell_formula_units_Z 4
_cell_length_a 12.919(2)
_cell_length_b 15.875(3)
_cell_length_c 17.332(3)
_cell_measurement_reflns_used 14245
_cell_measurement_temperature 153(2)
_cell_measurement_theta_max 31.507
_cell_measurement_theta_min 2.032
_cell_volume 3554.6(11)
_computing_cell_refinement 'CrystalClear (Rigaku Inc., 2008)'
_computing_data_collection 'CrystalClear (Rigaku Inc., 2008)'
_computing_data_reduction 'CrystalClear (Rigaku Inc., 2008)'
_computing_structure_refinement 'SHELXL-97 (Sheldrick, 1997)'
_computing_structure_solution 'SHELXS-97 (Sheldrick, 1990)'
_diffrn_ambient_temperature 153(2)
_diffrn_detector_area_resol_mean 28.5714
_diffrn_measured_fraction_theta_full 0.994
_diffrn_measured_fraction_theta_max 0.994
_diffrn_measurement_device_type AFC10/Saturn724+
_diffrn_measurement_method 'phi and omega scans'
_diffrn_radiation_monochromator graphite
_diffrn_radiation_source 'Rotating Anode'
_diffrn_radiation_type MoK\a
_diffrn_radiation_wavelength 0.71073
_diffrn_reflns_av_R_equivalents 0.0407
_diffrn_reflns_av_sigmaI/netI 0.0677
_diffrn_reflns_limit_h_max 18
_diffrn_reflns_limit_h_min -18
_diffrn_reflns_limit_k_max 23
_diffrn_reflns_limit_k_min -22
_diffrn_reflns_limit_l_max 25
_diffrn_reflns_limit_l_min -24
_diffrn_reflns_number 35914
_diffrn_reflns_theta_full 31.50
_diffrn_reflns_theta_max 31.50
_diffrn_reflns_theta_min 2.82
_diffrn_standards_decay_% 0
_diffrn_standards_interval_count 0
_diffrn_standards_interval_time 0
_diffrn_standards_number 0
_exptl_absorpt_coefficient_mu 1.211
_exptl_absorpt_correction_T_max 0.8115
_exptl_absorpt_correction_T_min 0.7128
_exptl_absorpt_correction_type multi-scan
_exptl_crystal_colour Colorless
_exptl_crystal_density_diffrn 1.330
_exptl_crystal_density_method 'not measured'
_exptl_crystal_description Prism
_exptl_crystal_F_000 1480
_exptl_crystal_recrystallization_method 'Re-crystallisation from solvent: toluene'
_exptl_crystal_size_max 0.30
_exptl_crystal_size_mid 0.22
_exptl_crystal_size_min 0.18
_refine_diff_density_max 0.433
_refine_diff_density_min -0.603
_refine_diff_density_rms 0.051
_refine_ls_abs_structure_details 'Flack H D (1983), Acta Cryst. A39, 876-881'
_refine_ls_abs_structure_Flack -0.001(4)
_refine_ls_extinction_method none
_refine_ls_goodness_of_fit_ref 0.998
_refine_ls_hydrogen_treatment constr
_refine_ls_matrix_type full
_refine_ls_number_parameters 433
_refine_ls_number_reflns 11767
_refine_ls_number_restraints 0
_refine_ls_restrained_S_all 0.998
_refine_ls_R_factor_all 0.0559
_refine_ls_R_factor_gt 0.0434
_refine_ls_shift/su_max 0.001
_refine_ls_shift/su_mean 0.000
_refine_ls_structure_factor_coef Fsqd
_refine_ls_weighting_details 'calc w=1/[\s^2^(Fo^2^)+(0.0095P)^2^+0.0000P] where P=(Fo^2^+2Fc^2^)/3'
_refine_ls_weighting_scheme calc
_refine_ls_wR_factor_gt 0.0524
_refine_ls_wR_factor_ref 0.0559
_reflns_number_gt 9833
_reflns_number_total 11767
_reflns_threshold_expression >2sigma(I)
_cod_data_source_file c6cc00705h2.cif
_cod_data_source_block bo4267
_cod_depositor_comments
;
The following automatic conversions were performed:

'_chemical_melting_point' value '141-142' was changed to '141.5(5)' -
the average value was taken and precision was estimated.

Automatic conversion script
Id: cif_fix_values 4624 2016-04-14 12:54:50Z antanas 
;
_cod_original_cell_volume 3554.7(11)
_cod_original_sg_symbol_H-M P2(1)2(1)2(1)
_cod_database_code 7119058

loop_
_symmetry_equiv_pos_as_xyz
'x, y, z'
'-x+1/2, -y, z+1/2'
'-x, y+1/2, -z+1/2'
'x+1/2, -y+1/2, -z'

loop_
_atom_site_label
_atom_site_type_symbol
_atom_site_fract_x
_atom_site_fract_y
_atom_site_fract_z
_atom_site_U_iso_or_equiv
_atom_site_adp_type
_atom_site_occupancy
_atom_site_symmetry_multiplicity
_atom_site_calc_flag
_atom_site_refinement_flags
_atom_site_disorder_assembly
_atom_site_disorder_group
Br1 Br 0.507313(16) 0.241695(13) 0.287764(10) 0.03492(5) Uani 1 1 d . . .
O1 O 0.45282(11) 0.46268(8) 0.59614(8) 0.0375(4) Uani 1 1 d . . .
O2 O 0.26530(11) 0.43623(9) 0.37396(8) 0.0387(4) Uani 1 1 d . . .
O3 O 0.56306(10) 0.17184(8) 0.46958(7) 0.0257(3) Uani 1 1 d . . .
O4 O 0.35143(11) 0.61105(8) 0.50162(8) 0.0334(3) Uani 1 1 d . . .
O5 O 0.44432(11) 0.55978(9) 0.40110(8) 0.0376(4) Uani 1 1 d . . .
O6 O 0.46073(10) 0.16085(8) 0.65076(7) 0.0286(3) Uani 1 1 d . . .
O7 O 0.37988(12) 0.27314(9) 0.70472(8) 0.0500(4) Uani 1 1 d . . .
O8 O 0.56235(10) 0.02707(8) 0.39208(7) 0.0317(3) Uani 1 1 d . . .
O9 O 0.44287(13) -0.06884(8) 0.42990(9) 0.0467(4) Uani 1 1 d . . .
N1 N 0.35783(12) 0.47026(10) 0.48349(9) 0.0260(4) Uani 1 1 d . . .
N2 N 0.43539(12) 0.06749(9) 0.47226(9) 0.0240(3) Uani 1 1 d . . .
C1 C 0.39197(16) 0.43168(12) 0.55148(11) 0.0278(4) Uani 1 1 d . . .
C2 C 0.34147(15) 0.34514(11) 0.55531(11) 0.0245(4) Uani 1 1 d . . .
H2 H 0.2867 0.3449 0.5961 0.029 Uiso 1 1 calc R . .
C3 C 0.41644(13) 0.27117(10) 0.56849(9) 0.0226(4) Uani 1 1 d . . .
H3 H 0.4882 0.2913 0.5570 0.027 Uiso 1 1 calc R . .
C4 C 0.38631(14) 0.20611(11) 0.50668(10) 0.0206(4) Uani 1 1 d . . .
C5 C 0.35768(13) 0.26406(11) 0.43660(9) 0.0209(4) Uani 1 1 d . . .
H5 H 0.4233 0.2917 0.4193 0.025 Uiso 1 1 calc R . .
C6 C 0.29149(15) 0.33284(11) 0.47557(10) 0.0237(4) Uani 1 1 d . . .
H6 H 0.2177 0.3147 0.4804 0.028 Uiso 1 1 calc R . .
C7 C 0.29967(14) 0.41665(12) 0.43577(11) 0.0265(4) Uani 1 1 d . . .
C8 C 0.30351(15) 0.14389(11) 0.52847(10) 0.0229(4) Uani 1 1 d . . .
C9 C 0.20914(15) 0.15510(12) 0.56518(11) 0.0291(4) Uani 1 1 d . . .
H9 H 0.1879 0.2096 0.5814 0.035 Uiso 1 1 calc R . .
C10 C 0.14620(16) 0.08566(13) 0.57790(12) 0.0360(5) Uani 1 1 d . . .
H10 H 0.0823 0.0923 0.6043 0.043 Uiso 1 1 calc R . .
C11 C 0.17603(16) 0.00699(13) 0.55246(14) 0.0412(6) Uani 1 1 d . . .
H11 H 0.1310 -0.0395 0.5604 0.049 Uiso 1 1 calc R . .
C12 C 0.27055(16) -0.00611(12) 0.51543(12) 0.0357(5) Uani 1 1 d . . .
H12 H 0.2907 -0.0606 0.4983 0.043 Uiso 1 1 calc R . .
C13 C 0.33359(15) 0.06296(11) 0.50458(11) 0.0251(4) Uani 1 1 d . . .
C14 C 0.47517(14) 0.14895(11) 0.48131(10) 0.0213(4) Uani 1 1 d . . .
C15 C 0.31188(14) 0.22122(11) 0.36672(10) 0.0239(4) Uani 1 1 d . . .
C16 C 0.20876(16) 0.19246(12) 0.36788(12) 0.0316(5) Uani 1 1 d . . .
H16 H 0.1678 0.2025 0.4125 0.038 Uiso 1 1 calc R . .
C17 C 0.16519(18) 0.15005(13) 0.30627(13) 0.0412(6) Uani 1 1 d . . .
H17 H 0.0956 0.1309 0.3092 0.049 Uiso 1 1 calc R . .
C18 C 0.22305(19) 0.13545(13) 0.24017(12) 0.0428(6) Uani 1 1 d . . .
H18 H 0.1935 0.1062 0.1977 0.051 Uiso 1 1 calc R . .
C19 C 0.32423(18) 0.16395(13) 0.23660(11) 0.0372(5) Uani 1 1 d . . .
H19 H 0.3643 0.1549 0.1914 0.045 Uiso 1 1 calc R . .
C20 C 0.36690(15) 0.20585(11) 0.29953(11) 0.0276(4) Uani 1 1 d . . .
C21 C 0.39088(15) 0.55243(12) 0.45700(11) 0.0276(4) Uani 1 1 d . . .
C22 C 0.37502(18) 0.70249(12) 0.48487(12) 0.0361(5) Uani 1 1 d . . .
C23 C 0.49054(19) 0.71721(13) 0.48968(13) 0.0528(6) Uani 1 1 d . . .
H23A H 0.5172 0.6931 0.5378 0.063 Uiso 1 1 calc R . .
H23B H 0.5046 0.7779 0.4888 0.063 Uiso 1 1 calc R . .
H23C H 0.5247 0.6902 0.4456 0.063 Uiso 1 1 calc R . .
C24 C 0.31945(17) 0.74747(14) 0.54951(12) 0.0511(6) Uani 1 1 d . . .
H24A H 0.2446 0.7394 0.5439 0.061 Uiso 1 1 calc R . .
H24B H 0.3356 0.8077 0.5474 0.061 Uiso 1 1 calc R . .
H24C H 0.3421 0.7244 0.5992 0.061 Uiso 1 1 calc R . .
C25 C 0.32915(17) 0.72472(13) 0.40676(12) 0.0493(6) Uani 1 1 d . . .
H25A H 0.3660 0.6939 0.3662 0.059 Uiso 1 1 calc R . .
H25B H 0.3361 0.7854 0.3978 0.059 Uiso 1 1 calc R . .
H25C H 0.2557 0.7092 0.4059 0.059 Uiso 1 1 calc R . .
C26 C 0.41537(15) 0.23627(13) 0.65048(11) 0.0298(4) Uani 1 1 d . . .
C27 C 0.46834(16) 0.10835(12) 0.72245(11) 0.0337(5) Uani 1 1 d . . .
C28 C 0.51169(17) 0.02639(12) 0.69180(11) 0.0428(5) Uani 1 1 d . . .
H28A H 0.4652 0.0038 0.6522 0.051 Uiso 1 1 calc R . .
H28B H 0.5179 -0.0142 0.7341 0.051 Uiso 1 1 calc R . .
H28C H 0.5801 0.0365 0.6692 0.051 Uiso 1 1 calc R . .
C29 C 0.5424(2) 0.15023(15) 0.77734(13) 0.0642(9) Uani 1 1 d . . .
H29A H 0.6069 0.1636 0.7502 0.077 Uiso 1 1 calc R . .
H29B H 0.5571 0.1121 0.8204 0.077 Uiso 1 1 calc R . .
H29C H 0.5113 0.2023 0.7971 0.077 Uiso 1 1 calc R . .
C30 C 0.36085(19) 0.09549(15) 0.75621(13) 0.0519(7) Uani 1 1 d . . .
H30A H 0.3347 0.1492 0.7761 0.062 Uiso 1 1 calc R . .
H30B H 0.3644 0.0544 0.7983 0.062 Uiso 1 1 calc R . .
H30C H 0.3142 0.0745 0.7160 0.062 Uiso 1 1 calc R . .
C31 C 0.48054(16) 0.00023(12) 0.42932(11) 0.0305(5) Uani 1 1 d . . .
C32 C 0.60209(16) -0.02243(13) 0.32429(11) 0.0324(5) Uani 1 1 d . . .
C33 C 0.68884(16) 0.03346(13) 0.29469(12) 0.0440(6) Uani 1 1 d . . .
H33A H 0.6635 0.0914 0.2894 0.053 Uiso 1 1 calc R . .
H33B H 0.7123 0.0128 0.2443 0.053 Uiso 1 1 calc R . .
H33C H 0.7467 0.0322 0.3312 0.053 Uiso 1 1 calc R . .
C34 C 0.51543(18) -0.02967(13) 0.26584(10) 0.0388(5) Uani 1 1 d . . .
H34A H 0.4596 -0.0642 0.2873 0.047 Uiso 1 1 calc R . .
H34B H 0.5418 -0.0561 0.2187 0.047 Uiso 1 1 calc R . .
H34C H 0.4888 0.0266 0.2537 0.047 Uiso 1 1 calc R . .
C35 C 0.64381(18) -0.10638(13) 0.35080(13) 0.0454(6) Uani 1 1 d . . .
H35A H 0.6925 -0.0976 0.3934 0.055 Uiso 1 1 calc R . .
H35B H 0.6796 -0.1341 0.3079 0.055 Uiso 1 1 calc R . .
H35C H 0.5865 -0.1420 0.3683 0.055 Uiso 1 1 calc R . .

loop_
_atom_site_aniso_label
_atom_site_aniso_U_11
_atom_site_aniso_U_22
_atom_site_aniso_U_33
_atom_site_aniso_U_23
_atom_site_aniso_U_13
_atom_site_aniso_U_12
Br1 0.03703(11) 0.03881(11) 0.02893(9) 0.00161(9) 0.00836(9) 0.00232(10)
O1 0.0541(10) 0.0238(7) 0.0347(8) -0.0057(7) -0.0045(7) -0.0047(7)
O2 0.0415(9) 0.0332(9) 0.0415(9) 0.0132(7) -0.0102(7) -0.0005(7)
O3 0.0217(7) 0.0238(7) 0.0316(8) -0.0028(6) 0.0011(6) -0.0003(5)
O4 0.0467(9) 0.0166(7) 0.0368(8) 0.0028(6) 0.0124(7) 0.0028(6)
O5 0.0418(9) 0.0301(8) 0.0408(8) 0.0030(7) 0.0145(7) 0.0011(7)
O6 0.0385(8) 0.0222(7) 0.0250(7) 0.0037(6) -0.0029(6) 0.0023(6)
O7 0.0918(12) 0.0340(9) 0.0244(7) -0.0017(7) 0.0084(8) 0.0153(8)
O8 0.0342(8) 0.0240(7) 0.0368(8) -0.0100(6) 0.0062(7) -0.0001(6)
O9 0.0595(11) 0.0166(7) 0.0641(11) -0.0080(8) 0.0171(9) -0.0052(7)
N1 0.0328(10) 0.0155(8) 0.0295(9) 0.0027(7) 0.0006(8) 0.0010(7)
N2 0.0259(8) 0.0156(8) 0.0305(9) -0.0016(7) 0.0015(7) 0.0007(6)
C1 0.0369(12) 0.0192(10) 0.0274(10) -0.0030(8) 0.0084(9) 0.0042(8)
C2 0.0309(11) 0.0173(9) 0.0252(10) 0.0003(8) 0.0080(9) 0.0014(8)
C3 0.0274(9) 0.0170(9) 0.0235(9) 0.0006(8) 0.0015(7) -0.0006(7)
C4 0.0215(9) 0.0176(8) 0.0226(9) 0.0003(7) -0.0007(7) 0.0008(7)
C5 0.0207(8) 0.0180(9) 0.0240(9) 0.0023(8) 0.0022(7) -0.0002(7)
C6 0.0245(10) 0.0178(9) 0.0287(10) 0.0039(8) 0.0047(8) 0.0010(7)
C7 0.0229(10) 0.0242(10) 0.0325(11) 0.0021(9) 0.0030(9) 0.0034(8)
C8 0.0246(10) 0.0192(9) 0.0249(10) 0.0044(8) -0.0004(8) -0.0010(8)
C9 0.0288(11) 0.0259(11) 0.0328(11) 0.0037(9) 0.0026(9) 0.0008(8)
C10 0.0263(11) 0.0360(12) 0.0456(13) 0.0100(11) 0.0077(10) -0.0004(9)
C11 0.0316(12) 0.0275(12) 0.0645(16) 0.0082(11) 0.0038(12) -0.0088(9)
C12 0.0351(13) 0.0186(10) 0.0533(14) 0.0024(10) 0.0028(11) -0.0040(9)
C13 0.0246(10) 0.0196(9) 0.0312(11) 0.0025(8) 0.0008(8) -0.0006(8)
C14 0.0258(10) 0.0172(8) 0.0211(9) -0.0012(7) -0.0016(8) 0.0003(7)
C15 0.0275(10) 0.0197(9) 0.0245(9) 0.0039(8) -0.0027(8) -0.0004(7)
C16 0.0320(11) 0.0304(11) 0.0323(11) 0.0008(9) -0.0064(10) -0.0026(9)
C17 0.0422(13) 0.0336(12) 0.0478(14) 0.0016(11) -0.0147(11) -0.0085(10)
C18 0.0620(17) 0.0324(13) 0.0340(12) -0.0028(10) -0.0149(12) -0.0076(11)
C19 0.0545(16) 0.0331(12) 0.0242(11) -0.0003(9) -0.0040(10) 0.0023(11)
C20 0.0323(11) 0.0219(9) 0.0285(11) 0.0029(8) -0.0029(9) 0.0012(8)
C21 0.0305(11) 0.0199(10) 0.0326(11) 0.0037(9) 0.0033(9) 0.0024(8)
C22 0.0531(15) 0.0170(9) 0.0382(12) 0.0055(9) 0.0089(11) 0.0026(9)
C23 0.0588(16) 0.0319(12) 0.0676(15) 0.0050(11) 0.0042(15) -0.0109(13)
C24 0.0822(18) 0.0225(11) 0.0487(13) 0.0012(12) 0.0183(12) 0.0064(14)
C25 0.0651(17) 0.0331(13) 0.0496(14) 0.0124(11) 0.0099(12) 0.0090(12)
C26 0.0410(11) 0.0223(10) 0.0260(10) -0.0027(9) -0.0015(9) -0.0018(9)
C27 0.0444(13) 0.0276(11) 0.0292(11) 0.0123(9) -0.0054(10) -0.0028(9)
C28 0.0447(13) 0.0335(11) 0.0501(13) 0.0173(10) 0.0005(13) 0.0040(11)
C29 0.105(2) 0.0437(15) 0.0441(14) 0.0176(12) -0.0346(16) -0.0165(14)
C30 0.0677(18) 0.0403(14) 0.0478(14) 0.0156(12) 0.0189(13) 0.0068(13)
C31 0.0363(13) 0.0225(10) 0.0327(11) -0.0017(8) 0.0018(10) 0.0036(9)
C32 0.0359(12) 0.0298(11) 0.0314(11) -0.0144(9) 0.0002(10) 0.0032(9)
C33 0.0431(13) 0.0455(14) 0.0436(13) -0.0234(12) 0.0086(12) -0.0031(11)
C34 0.0439(14) 0.0361(12) 0.0363(12) -0.0033(9) -0.0086(11) 0.0004(11)
C35 0.0504(15) 0.0393(14) 0.0466(14) -0.0129(12) -0.0080(12) 0.0191(11)

loop_
_atom_type_symbol
_atom_type_description
_atom_type_scat_dispersion_real
_atom_type_scat_dispersion_imag
_atom_type_scat_source
C C 0.0033 0.0016 'International Tables Vol C Tables 4.2.6.8 and 6.1.1.4'
H H 0.0000 0.0000 'International Tables Vol C Tables 4.2.6.8 and 6.1.1.4'
N N 0.0061 0.0033 'International Tables Vol C Tables 4.2.6.8 and 6.1.1.4'
O O 0.0106 0.0060 'International Tables Vol C Tables 4.2.6.8 and 6.1.1.4'
Br Br -0.2901 2.4595 'International Tables Vol C Tables 4.2.6.8 and 6.1.1.4'

loop_
_geom_angle_atom_site_label_1
_geom_angle_atom_site_label_2
_geom_angle_atom_site_label_3
_geom_angle
_geom_angle_site_symmetry_1
_geom_angle_site_symmetry_3
C21 O4 C22 119.30(15) . .
C26 O6 C27 122.08(15) . .
C31 O8 C32 119.37(15) . .
C1 N1 C7 113.54(16) . .
C1 N1 C21 124.64(16) . .
C7 N1 C21 121.15(16) . .
C14 N2 C31 126.85(16) . .
C14 N2 C13 109.86(15) . .
C31 N2 C13 122.85(16) . .
O1 C1 N1 124.51(18) . .
O1 C1 C2 128.21(18) . .
N1 C1 C2 107.25(17) . .
C1 C2 C6 104.80(15) . .
C1 C2 C3 115.18(16) . .
C6 C2 C3 107.49(14) . .
C1 C2 H2 109.7 . .
C6 C2 H2 109.7 . .
C3 C2 H2 109.7 . .
C26 C3 C4 113.75(15) . .
C26 C3 C2 114.19(15) . .
C4 C3 C2 104.46(14) . .
C26 C3 H3 108.1 . .
C4 C3 H3 108.1 . .
C2 C3 H3 108.1 . .
C8 C4 C14 102.51(14) . .
C8 C4 C3 116.48(15) . .
C14 C4 C3 114.15(15) . .
C8 C4 C5 114.33(15) . .
C14 C4 C5 107.62(14) . .
C3 C4 C5 101.85(13) . .
C15 C5 C6 116.93(14) . .
C15 C5 C4 116.71(14) . .
C6 C5 C4 101.94(13) . .
C15 C5 H5 106.8 . .
C6 C5 H5 106.8 . .
C4 C5 H5 106.8 . .
C7 C6 C2 105.70(15) . .
C7 C6 C5 112.76(15) . .
C2 C6 C5 104.52(14) . .
C7 C6 H6 111.2 . .
C2 C6 H6 111.2 . .
C5 C6 H6 111.2 . .
O2 C7 N1 124.49(18) . .
O2 C7 C6 127.80(19) . .
N1 C7 C6 107.69(16) . .
C9 C8 C13 119.73(18) . .
C9 C8 C4 131.01(17) . .
C13 C8 C4 109.26(16) . .
C8 C9 C10 119.09(19) . .
C8 C9 H9 120.5 . .
C10 C9 H9 120.5 . .
C11 C10 C9 120.3(2) . .
C11 C10 H10 119.8 . .
C9 C10 H10 119.8 . .
C10 C11 C12 121.8(2) . .
C10 C11 H11 119.1 . .
C12 C11 H11 119.1 . .
C13 C12 C11 117.46(19) . .
C13 C12 H12 121.3 . .
C11 C12 H12 121.3 . .
C12 C13 C8 121.59(19) . .
C12 C13 N2 129.50(18) . .
C8 C13 N2 108.89(16) . .
O3 C14 N2 127.10(17) . .
O3 C14 C4 125.12(17) . .
N2 C14 C4 107.76(15) . .
C20 C15 C16 116.11(17) . .
C20 C15 C5 123.53(16) . .
C16 C15 C5 120.35(16) . .
C17 C16 C15 122.1(2) . .
C17 C16 H16 118.9 . .
C15 C16 H16 118.9 . .
C16 C17 C18 120.0(2) . .
C16 C17 H17 120.0 . .
C18 C17 H17 120.0 . .
C19 C18 C17 119.4(2) . .
C19 C18 H18 120.3 . .
C17 C18 H18 120.3 . .
C18 C19 C20 119.7(2) . .
C18 C19 H19 120.2 . .
C20 C19 H19 120.2 . .
C15 C20 C19 122.66(19) . .
C15 C20 Br1 121.59(14) . .
C19 C20 Br1 115.75(15) . .
O5 C21 O4 129.23(19) . .
O5 C21 N1 121.02(18) . .
O4 C21 N1 109.73(16) . .
C24 C22 O4 102.46(16) . .
C24 C22 C23 110.80(19) . .
O4 C22 C23 109.68(16) . .
C24 C22 C25 111.45(18) . .
O4 C22 C25 108.40(17) . .
C23 C22 C25 113.45(19) . .
C22 C23 H23A 109.5 . .
C22 C23 H23B 109.5 . .
H23A C23 H23B 109.5 . .
C22 C23 H23C 109.5 . .
H23A C23 H23C 109.5 . .
H23B C23 H23C 109.5 . .
C22 C24 H24A 109.5 . .
C22 C24 H24B 109.5 . .
H24A C24 H24B 109.5 . .
C22 C24 H24C 109.5 . .
H24A C24 H24C 109.5 . .
H24B C24 H24C 109.5 . .
C22 C25 H25A 109.5 . .
C22 C25 H25B 109.5 . .
H25A C25 H25B 109.5 . .
C22 C25 H25C 109.5 . .
H25A C25 H25C 109.5 . .
H25B C25 H25C 109.5 . .
O7 C26 O6 127.15(18) . .
O7 C26 C3 123.84(18) . .
O6 C26 C3 109.00(15) . .
O6 C27 C29 108.68(16) . .
O6 C27 C28 102.20(15) . .
C29 C27 C28 111.52(18) . .
O6 C27 C30 109.50(16) . .
C29 C27 C30 113.37(19) . .
C28 C27 C30 110.96(18) . .
C27 C28 H28A 109.5 . .
C27 C28 H28B 109.5 . .
H28A C28 H28B 109.5 . .
C27 C28 H28C 109.5 . .
H28A C28 H28C 109.5 . .
H28B C28 H28C 109.5 . .
C27 C29 H29A 109.5 . .
C27 C29 H29B 109.5 . .
H29A C29 H29B 109.5 . .
C27 C29 H29C 109.5 . .
H29A C29 H29C 109.5 . .
H29B C29 H29C 109.5 . .
C27 C30 H30A 109.5 . .
C27 C30 H30B 109.5 . .
H30A C30 H30B 109.5 . .
C27 C30 H30C 109.5 . .
H30A C30 H30C 109.5 . .
H30B C30 H30C 109.5 . .
O9 C31 O8 128.97(19) . .
O9 C31 N2 120.93(19) . .
O8 C31 N2 110.10(16) . .
O8 C32 C35 110.21(17) . .
O8 C32 C34 108.06(16) . .
C35 C32 C34 113.62(18) . .
O8 C32 C33 102.16(15) . .
C35 C32 C33 110.80(18) . .
C34 C32 C33 111.35(18) . .
C32 C33 H33A 109.5 . .
C32 C33 H33B 109.5 . .
H33A C33 H33B 109.5 . .
C32 C33 H33C 109.5 . .
H33A C33 H33C 109.5 . .
H33B C33 H33C 109.5 . .
C32 C34 H34A 109.5 . .
C32 C34 H34B 109.5 . .
H34A C34 H34B 109.5 . .
C32 C34 H34C 109.5 . .
H34A C34 H34C 109.5 . .
H34B C34 H34C 109.5 . .
C32 C35 H35A 109.5 . .
C32 C35 H35B 109.5 . .
H35A C35 H35B 109.5 . .
C32 C35 H35C 109.5 . .
H35A C35 H35C 109.5 . .
H35B C35 H35C 109.5 . .

loop_
_geom_bond_atom_site_label_1
_geom_bond_atom_site_label_2
_geom_bond_distance
_geom_bond_site_symmetry_2
Br1 C20 1.9121(19) .
O1 C1 1.208(2) .
O2 C7 1.201(2) .
O3 C14 1.209(2) .
O4 C21 1.313(2) .
O4 C22 1.511(2) .
O5 C21 1.195(2) .
O6 C26 1.333(2) .
O6 C27 1.499(2) .
O7 C26 1.199(2) .
O8 C31 1.310(2) .
O8 C32 1.504(2) .
O9 C31 1.200(2) .
N1 C1 1.399(2) .
N1 C7 1.404(2) .
N1 C21 1.447(2) .
N2 C14 1.400(2) .
N2 C31 1.426(2) .
N2 C13 1.431(2) .
C1 C2 1.522(2) .
C2 C6 1.538(2) .
C2 C3 1.539(2) .
C2 H2 1.0000 .
C3 C26 1.525(2) .
C3 C4 1.538(2) .
C3 H3 1.0000 .
C4 C8 1.504(2) .
C4 C14 1.528(2) .
C4 C5 1.568(2) .
C5 C15 1.510(2) .
C5 C6 1.543(2) .
C5 H5 1.0000 .
C6 C7 1.502(2) .
C6 H6 1.0000 .
C8 C9 1.387(3) .
C8 C13 1.405(2) .
C9 C10 1.387(3) .
C9 H9 0.9500 .
C10 C11 1.379(3) .
C10 H10 0.9500 .
C11 C12 1.395(3) .
C11 H11 0.9500 .
C12 C13 1.379(2) .
C12 H12 0.9500 .
C15 C20 1.386(2) .
C15 C16 1.408(2) .
C16 C17 1.382(3) .
C16 H16 0.9500 .
C17 C18 1.387(3) .
C17 H17 0.9500 .
C18 C19 1.385(3) .
C18 H18 0.9500 .
C19 C20 1.391(3) .
C19 H19 0.9500 .
C22 C24 1.510(3) .
C22 C23 1.513(3) .
C22 C25 1.519(3) .
C23 H23A 0.9800 .
C23 H23B 0.9800 .
C23 H23C 0.9800 .
C24 H24A 0.9800 .
C24 H24B 0.9800 .
C24 H24C 0.9800 .
C25 H25A 0.9800 .
C25 H25B 0.9800 .
C25 H25C 0.9800 .
C27 C29 1.504(3) .
C27 C28 1.513(3) .
C27 C30 1.521(3) .
C28 H28A 0.9800 .
C28 H28B 0.9800 .
C28 H28C 0.9800 .
C29 H29A 0.9800 .
C29 H29B 0.9800 .
C29 H29C 0.9800 .
C30 H30A 0.9800 .
C30 H30B 0.9800 .
C30 H30C 0.9800 .
C32 C35 1.509(3) .
C32 C34 1.514(3) .
C32 C33 1.519(3) .
C33 H33A 0.9800 .
C33 H33B 0.9800 .
C33 H33C 0.9800 .
C34 H34A 0.9800 .
C34 H34B 0.9800 .
C34 H34C 0.9800 .
C35 H35A 0.9800 .
C35 H35B 0.9800 .
C35 H35C 0.9800 .

loop_
_geom_torsion_atom_site_label_1
_geom_torsion_atom_site_label_2
_geom_torsion_atom_site_label_3
_geom_torsion_atom_site_label_4
_geom_torsion
_geom_torsion_site_symmetry_1
_geom_torsion_site_symmetry_2
_geom_torsion_site_symmetry_3
_geom_torsion_site_symmetry_4
C7 N1 C1 O1 170.91(18) . . . .
C21 N1 C1 O1 0.3(3) . . . .
C7 N1 C1 C2 -7.1(2) . . . .
C21 N1 C1 C2 -177.77(16) . . . .
O1 C1 C2 C6 -167.91(19) . . . .
N1 C1 C2 C6 10.02(19) . . . .
O1 C1 C2 C3 -50.0(3) . . . .
N1 C1 C2 C3 127.91(17) . . . .
C1 C2 C3 C26 103.87(18) . . . .
C6 C2 C3 C26 -139.77(16) . . . .
C1 C2 C3 C4 -131.25(16) . . . .
C6 C2 C3 C4 -14.89(18) . . . .
C26 C3 C4 C8 36.5(2) . . . .
C2 C3 C4 C8 -88.64(17) . . . .
C26 C3 C4 C14 -82.74(19) . . . .
C2 C3 C4 C14 152.11(15) . . . .
C26 C3 C4 C5 161.60(14) . . . .
C2 C3 C4 C5 36.45(17) . . . .
C8 C4 C5 C15 -46.7(2) . . . .
C14 C4 C5 C15 66.46(19) . . . .
C3 C4 C5 C15 -173.20(14) . . . .
C8 C4 C5 C6 81.96(17) . . . .
C14 C4 C5 C6 -164.89(14) . . . .
C3 C4 C5 C6 -44.54(16) . . . .
C1 C2 C6 C7 -9.33(19) . . . .
C3 C2 C6 C7 -132.33(15) . . . .
C1 C2 C6 C5 109.87(16) . . . .
C3 C2 C6 C5 -13.13(18) . . . .
C15 C5 C6 C7 -81.8(2) . . . .
C4 C5 C6 C7 149.66(15) . . . .
C15 C5 C6 C2 163.87(14) . . . .
C4 C5 C6 C2 35.35(17) . . . .
C1 N1 C7 O2 -177.98(18) . . . .
C21 N1 C7 O2 -7.0(3) . . . .
C1 N1 C7 C6 1.0(2) . . . .
C21 N1 C7 C6 171.97(16) . . . .
C2 C6 C7 O2 -175.60(19) . . . .
C5 C6 C7 O2 70.8(3) . . . .
C2 C6 C7 N1 5.5(2) . . . .
C5 C6 C7 N1 -108.08(17) . . . .
C14 C4 C8 C9 170.55(19) . . . .
C3 C4 C8 C9 45.2(3) . . . .
C5 C4 C8 C9 -73.3(3) . . . .
C14 C4 C8 C13 -10.1(2) . . . .
C3 C4 C8 C13 -135.46(16) . . . .
C5 C4 C8 C13 106.05(18) . . . .
C13 C8 C9 C10 0.3(3) . . . .
C4 C8 C9 C10 179.54(19) . . . .
C8 C9 C10 C11 -1.7(3) . . . .
C9 C10 C11 C12 1.8(4) . . . .
C10 C11 C12 C13 -0.4(3) . . . .
C11 C12 C13 C8 -1.1(3) . . . .
C11 C12 C13 N2 176.63(19) . . . .
C9 C8 C13 C12 1.2(3) . . . .
C4 C8 C13 C12 -178.22(18) . . . .
C9 C8 C13 N2 -176.97(16) . . . .
C4 C8 C13 N2 3.6(2) . . . .
C14 N2 C13 C12 -172.7(2) . . . .
C31 N2 C13 C12 14.5(3) . . . .
C14 N2 C13 C8 5.3(2) . . . .
C31 N2 C13 C8 -167.53(16) . . . .
C31 N2 C14 O3 -17.6(3) . . . .
C13 N2 C14 O3 169.93(18) . . . .
C31 N2 C14 C4 160.68(16) . . . .
C13 N2 C14 C4 -11.8(2) . . . .
C8 C4 C14 O3 -168.53(18) . . . .
C3 C4 C14 O3 -41.7(2) . . . .
C5 C4 C14 O3 70.6(2) . . . .
C8 C4 C14 N2 13.17(19) . . . .
C3 C4 C14 N2 140.04(15) . . . .
C5 C4 C14 N2 -107.72(16) . . . .
C6 C5 C15 C20 135.12(18) . . . .
C4 C5 C15 C20 -103.9(2) . . . .
C6 C5 C15 C16 -46.5(2) . . . .
C4 C5 C15 C16 74.6(2) . . . .
C20 C15 C16 C17 1.1(3) . . . .
C5 C15 C16 C17 -177.43(17) . . . .
C15 C16 C17 C18 -0.8(3) . . . .
C16 C17 C18 C19 -0.2(3) . . . .
C17 C18 C19 C20 0.8(3) . . . .
C16 C15 C20 C19 -0.5(3) . . . .
C5 C15 C20 C19 177.97(17) . . . .
C16 C15 C20 Br1 179.32(13) . . . .
C5 C15 C20 Br1 -2.2(2) . . . .
C18 C19 C20 C15 -0.4(3) . . . .
C18 C19 C20 Br1 179.75(16) . . . .
C22 O4 C21 O5 -1.4(3) . . . .
C22 O4 C21 N1 -179.75(16) . . . .
C1 N1 C21 O5 110.8(2) . . . .
C7 N1 C21 O5 -59.2(3) . . . .
C1 N1 C21 O4 -70.7(2) . . . .
C7 N1 C21 O4 119.28(19) . . . .
C21 O4 C22 C24 -178.11(17) . . . .
C21 O4 C22 C23 -60.4(2) . . . .
C21 O4 C22 C25 64.0(2) . . . .
C27 O6 C26 O7 3.3(3) . . . .
C27 O6 C26 C3 -177.58(14) . . . .
C4 C3 C26 O7 -136.7(2) . . . .
C2 C3 C26 O7 -16.9(3) . . . .
C4 C3 C26 O6 44.2(2) . . . .
C2 C3 C26 O6 163.98(15) . . . .
C26 O6 C27 C29 -69.2(2) . . . .
C26 O6 C27 C28 172.83(16) . . . .
C26 O6 C27 C30 55.1(2) . . . .
C32 O8 C31 O9 18.9(3) . . . .
C32 O8 C31 N2 -160.18(15) . . . .
C14 N2 C31 O9 174.91(19) . . . .
C13 N2 C31 O9 -13.5(3) . . . .
C14 N2 C31 O8 -5.9(3) . . . .
C13 N2 C31 O8 165.66(16) . . . .
C31 O8 C32 C35 -67.1(2) . . . .
C31 O8 C32 C34 57.6(2) . . . .
C31 O8 C32 C33 175.13(16) . . . .
